data_4023304
loop_
_publ_author_name
'Rishi G. Vaswani'
'A. Richard Chamberlin'

_publ_section_title
;
 Stereocontrolled Total Synthesis of (-)-Kaitocephalin
;
_journal_name_full 'Journal of Organic Chemistry'
_journal_page_first 1661
_journal_page_last 1681
_journal_paper_doi 10.1021/jo702329z
_journal_volume 73
_journal_year 2008
_chemical_formula_sum 'C20 H26 N2 O5'
_chemical_formula_weight 374.43
_chemical_name_systematic
; 
 ? 
;
_space_group_IT_number 19
_symmetry_cell_setting orthorhombic
_symmetry_space_group_name_Hall 'P 2ac 2ab'
_symmetry_space_group_name_H-M 'P 21 21 21'
_atom_sites_solution_hydrogens difmap
_atom_sites_solution_primary direct
_atom_sites_solution_secondary difmap
_audit_creation_method SHELXTL
_cell_angle_alpha 90.00
_cell_angle_beta 90.00
_cell_angle_gamma 90.00
_cell_formula_units_Z 4
_cell_length_a 9.8901(10)
_cell_length_b 10.1942(10)
_cell_length_c 19.957(2)
_cell_measurement_temperature 163(2)
_cell_volume 2012.1(3)
_computing_cell_refinement 'Bruker SMART/SAINT'
_computing_data_collection 'Bruker SMART'
_computing_data_reduction 'Bruker SAINT'
_computing_molecular_graphics 'Bruker SHELXTL'
_computing_publication_material 'Bruker SHELXTL'
_computing_structure_refinement 'Bruker SHELXTL'
_computing_structure_solution 'Bruker SHELXTL'
_diffrn_ambient_temperature 163(2)
_diffrn_measured_fraction_theta_full 0.998
_diffrn_measured_fraction_theta_max 0.998
_diffrn_measurement_device_type 'CCD area detector'
_diffrn_measurement_method 'phi and omega scans'
_diffrn_radiation_monochromator graphite
_diffrn_radiation_source 'normal-focus sealed tube'
_diffrn_radiation_type MoK\a
_diffrn_radiation_wavelength 0.71073
_diffrn_reflns_av_R_equivalents 0.0254
_diffrn_reflns_av_sigmaI/netI 0.0203
_diffrn_reflns_limit_h_max 13
_diffrn_reflns_limit_h_min -12
_diffrn_reflns_limit_k_max 13
_diffrn_reflns_limit_k_min -13
_diffrn_reflns_limit_l_max 26
_diffrn_reflns_limit_l_min -26
_diffrn_reflns_number 22257
_diffrn_reflns_theta_full 28.31
_diffrn_reflns_theta_max 28.31
_diffrn_reflns_theta_min 2.04
_diffrn_standards_decay_% '< 1.0'
_diffrn_standards_interval_count 'initial 50 frames recollected'
_diffrn_standards_number '50 frames'
_exptl_absorpt_coefficient_mu 0.089
_exptl_absorpt_correction_T_max 0.9755
_exptl_absorpt_correction_T_min 0.9619
_exptl_absorpt_correction_type multi-scan
_exptl_absorpt_process_details 'Bruker SADABS'
_exptl_crystal_colour colorless
_exptl_crystal_density_diffrn 1.236
_exptl_crystal_density_meas ?
_exptl_crystal_density_method 'not measured'
_exptl_crystal_description irregular
_exptl_crystal_F_000 800
_exptl_crystal_size_max 0.44
_exptl_crystal_size_mid 0.35
_exptl_crystal_size_min 0.28
_refine_diff_density_max 0.225
_refine_diff_density_min -0.173
_refine_diff_density_rms 0.033
_refine_ls_abs_structure_details 'Flack H D (1983), Acta Cryst. A39, 876-881'
_refine_ls_abs_structure_Flack -0.1(6)
_refine_ls_extinction_method none
_refine_ls_goodness_of_fit_ref 1.047
_refine_ls_hydrogen_treatment refall
_refine_ls_matrix_type full
_refine_ls_number_parameters 348
_refine_ls_number_reflns 4959
_refine_ls_number_restraints 0
_refine_ls_restrained_S_all 1.047
_refine_ls_R_factor_all 0.0363
_refine_ls_R_factor_gt 0.0304
_refine_ls_shift/su_max 0.000
_refine_ls_shift/su_mean 0.000
_refine_ls_structure_factor_coef Fsqd
_refine_ls_weighting_details 'calc w=1/[\s^2^(Fo^2^)+(0.0476P)^2^+0.1784P] where P=(Fo^2^+2Fc^2^)/3'
_refine_ls_weighting_scheme calc
_refine_ls_wR_factor_gt 0.0757
_refine_ls_wR_factor_ref 0.0798
_reflns_number_gt 4497
_reflns_number_total 4959
_reflns_threshold_expression >2sigma(I)
_cod_data_source_file jo702329z-File004.cif
_cod_data_source_block arc5
_cod_depositor_comments
;
The following automatic conversions were performed:
'_symmetry_cell_setting' value 'Orthorhombic' changed to 'orthorhombic'
according to '/home/saulius/struct/CIF-dictionaries/cif_core.dic'
dictionary named 'cif_core.dic' version 2.4.1 from 2010-06-29.

Automatic conversion script
Id: cif_fix_enum 1527 2010-12-29 10:47:43Z saulius 

The following automatic conversions were performed:

'_exptl_crystal_density_meas' value 'n/a' was changed to '?' - the
value is perceived as not measured.

Automatic conversion script
Id: cif_fix_values 3008 2015-01-20 13:52:24Z robertas 
;
_cod_database_code 4023304

loop_
_symmetry_equiv_pos_as_xyz
'x, y, z'
'-x+1/2, -y, z+1/2'
'-x, y+1/2, -z+1/2'
'x+1/2, -y+1/2, -z'

loop_
_atom_site_label
_atom_site_type_symbol
_atom_site_fract_x
_atom_site_fract_y
_atom_site_fract_z
_atom_site_U_iso_or_equiv
_atom_site_adp_type
_atom_site_occupancy
_atom_site_symmetry_multiplicity
_atom_site_calc_flag
_atom_site_refinement_flags
_atom_site_disorder_assembly
_atom_site_disorder_group
N1 N 0.58440(10) 0.43987(10) 0.15640(5) 0.0225(2) Uani 1 1 d . . .
N2 N 0.22695(10) 0.40515(10) 0.10470(5) 0.0230(2) Uani 1 1 d . . .
O1 O 0.22826(10) 0.69355(10) 0.00489(5) 0.0349(2) Uani 1 1 d . . .
O2 O 0.10176(9) 0.64284(8) 0.09505(4) 0.02703(18) Uani 1 1 d . . .
O3 O 0.06867(9) 0.38965(9) 0.02356(4) 0.02696(18) Uani 1 1 d . . .
O4 O 0.39331(8) 0.39703(9) 0.21598(4) 0.02710(18) Uani 1 1 d . . .
O5 O 0.59750(9) 0.42975(9) 0.26644(4) 0.02756(19) Uani 1 1 d . . .
C1 C 0.72965(12) 0.47152(13) 0.15320(6) 0.0277(3) Uani 1 1 d . . .
C2 C 0.75082(12) 0.50269(13) 0.07955(6) 0.0268(2) Uani 1 1 d . . .
C3 C 0.65050(12) 0.41161(14) 0.04453(6) 0.0263(2) Uani 1 1 d . . .
C4 C 0.52407(11) 0.41550(12) 0.08965(5) 0.0208(2) Uani 1 1 d . . .
C5 C 0.42644(12) 0.52150(11) 0.06931(5) 0.0214(2) Uani 1 1 d . . .
C6 C 0.29223(11) 0.51196(11) 0.07401(5) 0.0218(2) Uani 1 1 d . . .
C7 C 0.20480(12) 0.62478(12) 0.05237(6) 0.0245(2) Uani 1 1 d . . .
C8 C 0.01024(14) 0.74745(14) 0.07736(9) 0.0368(3) Uani 1 1 d . . .
C9 C 0.11141(11) 0.35417(11) 0.07834(5) 0.0216(2) Uani 1 1 d . . .
C10 C 0.04048(11) 0.25216(12) 0.11943(6) 0.0235(2) Uani 1 1 d . . .
C11 C -0.05821(12) 0.17687(13) 0.08716(6) 0.0280(2) Uani 1 1 d . . .
C12 C -0.12777(14) 0.08053(15) 0.12163(8) 0.0365(3) Uani 1 1 d . . .
C13 C -0.10222(16) 0.06060(16) 0.18920(8) 0.0427(3) Uani 1 1 d . . .
C14 C -0.00587(16) 0.13603(16) 0.22209(8) 0.0418(3) Uani 1 1 d . . .
C15 C 0.06608(14) 0.23105(14) 0.18714(7) 0.0316(3) Uani 1 1 d . . .
C16 C 0.51484(11) 0.42090(11) 0.21331(5) 0.0215(2) Uani 1 1 d . . .
C17 C 0.54300(14) 0.44702(14) 0.33474(6) 0.0306(3) Uani 1 1 d . . .
C18 C 0.67179(19) 0.4426(3) 0.37678(9) 0.0549(5) Uani 1 1 d . . .
C19 C 0.47589(18) 0.57971(16) 0.33813(8) 0.0418(3) Uani 1 1 d . . .
C20 C 0.44985(17) 0.33493(17) 0.35433(7) 0.0418(3) Uani 1 1 d . . .
H1A H 0.7499(17) 0.5444(17) 0.1829(8) 0.035(4) Uiso 1 1 d . . .
H1B H 0.7798(16) 0.3925(16) 0.1685(7) 0.030(4) Uiso 1 1 d . . .
H2 H 0.2619(16) 0.3770(16) 0.1419(8) 0.031(4) Uiso 1 1 d . . .
H2A H 0.7262(15) 0.5913(15) 0.0704(7) 0.024(3) Uiso 1 1 d . . .
H2B H 0.8379(15) 0.4811(14) 0.0640(7) 0.022(3) Uiso 1 1 d . . .
H3A H 0.6288(15) 0.4393(14) -0.0027(7) 0.024(3) Uiso 1 1 d . . .
H3B H 0.6856(17) 0.3245(17) 0.0425(8) 0.035(4) Uiso 1 1 d . . .
H4 H 0.4787(14) 0.3281(15) 0.0905(7) 0.022(3) Uiso 1 1 d . . .
H5 H 0.4640(16) 0.5989(17) 0.0522(8) 0.029(4) Uiso 1 1 d . . .
H8A H -0.0356(19) 0.7260(18) 0.0350(9) 0.044(5) Uiso 1 1 d . . .
H8B H 0.0533(17) 0.8288(18) 0.0713(8) 0.038(4) Uiso 1 1 d . . .
H8C H -0.044(2) 0.7491(19) 0.1162(10) 0.054(5) Uiso 1 1 d . . .
H11 H -0.0758(16) 0.1983(15) 0.0405(8) 0.032(4) Uiso 1 1 d . . .
H12 H -0.1928(18) 0.0272(17) 0.0992(9) 0.042(5) Uiso 1 1 d . . .
H13 H -0.151(2) -0.0090(19) 0.2161(10) 0.054(5) Uiso 1 1 d . . .
H14 H 0.0132(19) 0.1251(19) 0.2706(9) 0.051(5) Uiso 1 1 d . . .
H15 H 0.1303(19) 0.2864(18) 0.2098(9) 0.045(5) Uiso 1 1 d . . .
H18A H 0.727(2) 0.516(2) 0.3622(11) 0.065(6) Uiso 1 1 d . . .
H18B H 0.643(3) 0.457(2) 0.4229(13) 0.083(7) Uiso 1 1 d . . .
H18C H 0.712(3) 0.344(3) 0.3722(14) 0.107(9) Uiso 1 1 d . . .
H19A H 0.4496(18) 0.5999(19) 0.3859(9) 0.046(5) Uiso 1 1 d . . .
H19B H 0.399(2) 0.587(2) 0.3085(10) 0.055(5) Uiso 1 1 d . . .
H19C H 0.5421(18) 0.6479(19) 0.3237(9) 0.046(5) Uiso 1 1 d . . .
H20A H 0.432(2) 0.3379(19) 0.4032(10) 0.054(5) Uiso 1 1 d . . .
H20B H 0.364(2) 0.3418(18) 0.3280(9) 0.047(5) Uiso 1 1 d . . .
H20C H 0.494(2) 0.250(2) 0.3447(10) 0.055(5) Uiso 1 1 d . . .

loop_
_atom_site_aniso_label
_atom_site_aniso_U_11
_atom_site_aniso_U_22
_atom_site_aniso_U_33
_atom_site_aniso_U_23
_atom_site_aniso_U_13
_atom_site_aniso_U_12
N1 0.0168(4) 0.0285(5) 0.0221(4) -0.0004(4) -0.0019(3) -0.0001(4)
N2 0.0183(4) 0.0259(5) 0.0248(5) 0.0042(4) -0.0032(4) -0.0018(4)
O1 0.0269(4) 0.0402(5) 0.0374(5) 0.0162(4) -0.0021(4) -0.0015(4)
O2 0.0228(4) 0.0273(4) 0.0309(4) 0.0044(3) -0.0016(3) 0.0043(3)
O3 0.0236(4) 0.0325(4) 0.0248(4) 0.0002(3) -0.0027(3) -0.0019(4)
O4 0.0194(4) 0.0388(5) 0.0232(4) 0.0017(4) -0.0006(3) -0.0023(4)
O5 0.0208(4) 0.0404(5) 0.0214(4) 0.0003(3) -0.0030(3) 0.0031(4)
C1 0.0156(5) 0.0380(7) 0.0296(6) -0.0002(5) -0.0017(4) -0.0021(5)
C2 0.0166(5) 0.0327(6) 0.0310(6) 0.0019(5) 0.0012(4) -0.0008(5)
C3 0.0207(5) 0.0333(7) 0.0250(6) -0.0015(5) 0.0028(4) 0.0000(5)
C4 0.0179(5) 0.0245(5) 0.0199(5) -0.0009(4) -0.0007(4) -0.0016(4)
C5 0.0206(5) 0.0237(5) 0.0201(5) 0.0003(4) -0.0005(4) -0.0017(4)
C6 0.0213(5) 0.0243(5) 0.0198(5) 0.0010(4) -0.0024(4) -0.0012(4)
C7 0.0197(5) 0.0282(6) 0.0257(5) 0.0031(5) -0.0045(4) -0.0031(4)
C8 0.0241(6) 0.0309(7) 0.0554(9) 0.0095(6) -0.0017(6) 0.0063(5)
C9 0.0175(5) 0.0228(5) 0.0243(5) -0.0025(4) 0.0013(4) 0.0021(4)
C10 0.0160(5) 0.0245(5) 0.0300(6) -0.0017(4) 0.0028(4) 0.0013(4)
C11 0.0208(5) 0.0318(6) 0.0315(6) -0.0047(5) 0.0026(4) -0.0017(5)
C12 0.0276(6) 0.0344(7) 0.0475(8) -0.0035(6) 0.0031(5) -0.0094(6)
C13 0.0348(7) 0.0402(8) 0.0533(8) 0.0123(7) 0.0045(6) -0.0107(6)
C14 0.0378(8) 0.0504(9) 0.0372(7) 0.0144(6) -0.0011(6) -0.0085(7)
C15 0.0258(6) 0.0371(7) 0.0317(6) 0.0038(5) -0.0019(5) -0.0048(5)
C16 0.0202(5) 0.0221(5) 0.0223(5) 0.0000(4) -0.0025(4) 0.0032(4)
C17 0.0317(6) 0.0409(7) 0.0192(5) 0.0020(5) -0.0015(4) -0.0038(5)
C18 0.0438(9) 0.0918(15) 0.0290(7) 0.0093(8) -0.0139(6) -0.0110(10)
C19 0.0502(9) 0.0357(8) 0.0393(8) -0.0093(6) 0.0095(7) -0.0037(7)
C20 0.0480(9) 0.0458(9) 0.0315(7) 0.0126(6) -0.0013(6) -0.0083(7)

loop_
_atom_type_symbol
_atom_type_description
_atom_type_scat_dispersion_real
_atom_type_scat_dispersion_imag
_atom_type_scat_source
C C 0.0033 0.0016 'International Tables Vol C Tables 4.2.6.8 and 6.1.1.4'
H H 0.0000 0.0000 'International Tables Vol C Tables 4.2.6.8 and 6.1.1.4'
N N 0.0061 0.0033 'International Tables Vol C Tables 4.2.6.8 and 6.1.1.4'
O O 0.0106 0.0060 'International Tables Vol C Tables 4.2.6.8 and 6.1.1.4'

loop_
_geom_angle_atom_site_label_1
_geom_angle_atom_site_label_2
_geom_angle_atom_site_label_3
_geom_angle
_geom_angle_site_symmetry_1
_geom_angle_site_symmetry_3
_geom_angle_publ_flag
C16 N1 C1 124.60(9) . . ?
C16 N1 C4 122.05(9) . . ?
C1 N1 C4 113.00(9) . . ?
C9 N2 C6 120.84(10) . . ?
C7 O2 C8 115.02(10) . . ?
C16 O5 C17 121.01(9) . . ?
N1 C1 C2 102.83(9) . . ?
C1 C2 C3 103.06(10) . . ?
C2 C3 C4 104.11(9) . . ?
N1 C4 C5 112.38(9) . . ?
N1 C4 C3 101.71(9) . . ?
C5 C4 C3 112.42(9) . . ?
C6 C5 C4 124.55(11) . . ?
C5 C6 N2 122.94(10) . . ?
C5 C6 C7 119.78(11) . . ?
N2 C6 C7 116.98(10) . . ?
O1 C7 O2 124.59(11) . . ?
O1 C7 C6 124.22(11) . . ?
O2 C7 C6 111.10(10) . . ?
O3 C9 N2 121.42(10) . . ?
O3 C9 C10 122.07(10) . . ?
N2 C9 C10 116.51(10) . . ?
C15 C10 C11 119.30(11) . . ?
C15 C10 C9 123.60(11) . . ?
C11 C10 C9 117.09(10) . . ?
C12 C11 C10 120.53(12) . . ?
C11 C12 C13 119.82(13) . . ?
C12 C13 C14 120.21(13) . . ?
C13 C14 C15 120.00(14) . . ?
C14 C15 C10 120.13(13) . . ?
O4 C16 O5 125.14(10) . . ?
O4 C16 N1 124.56(10) . . ?
O5 C16 N1 110.29(9) . . ?
O5 C17 C19 108.00(11) . . ?
O5 C17 C20 111.67(11) . . ?
C19 C17 C20 113.34(13) . . ?
O5 C17 C18 101.50(12) . . ?
C19 C17 C18 111.65(15) . . ?
C20 C17 C18 110.05(13) . . ?

loop_
_geom_bond_atom_site_label_1
_geom_bond_atom_site_label_2
_geom_bond_distance
_geom_bond_site_symmetry_2
_geom_bond_publ_flag
N1 C16 1.3420(15) . ?
N1 C1 1.4737(15) . ?
N1 C4 1.4806(14) . ?
N2 C9 1.3610(14) . ?
N2 C6 1.4064(15) . ?
O1 C7 1.2014(15) . ?
O2 C7 1.3409(15) . ?
O2 C8 1.4425(15) . ?
O3 C9 1.2265(14) . ?
O4 C16 1.2274(14) . ?
O5 C16 1.3418(13) . ?
O5 C17 1.4764(15) . ?
C1 C2 1.5183(18) . ?
C2 C3 1.5282(17) . ?
C3 C4 1.5414(16) . ?
C4 C5 1.5049(16) . ?
C5 C6 1.3342(17) . ?
C6 C7 1.5022(16) . ?
C9 C10 1.4987(16) . ?
C10 C15 1.3915(18) . ?
C10 C11 1.3987(17) . ?
C11 C12 1.3825(19) . ?
C12 C13 1.387(2) . ?
C13 C14 1.389(2) . ?
C14 C15 1.3897(19) . ?
C17 C19 1.508(2) . ?
C17 C20 1.519(2) . ?
C17 C18 1.526(2) . ?

loop_
_geom_torsion_atom_site_label_1
_geom_torsion_atom_site_label_2
_geom_torsion_atom_site_label_3
_geom_torsion_atom_site_label_4
_geom_torsion
_geom_torsion_site_symmetry_1
_geom_torsion_site_symmetry_2
_geom_torsion_site_symmetry_3
_geom_torsion_site_symmetry_4
_geom_torsion_publ_flag
C16 N1 C1 C2 -171.68(11) . . . . ?
C4 N1 C1 C2 14.98(13) . . . . ?
N1 C1 C2 C3 -33.02(13) . . . . ?
C1 C2 C3 C4 39.67(12) . . . . ?
C16 N1 C4 C5 75.27(13) . . . . ?
C1 N1 C4 C5 -111.20(11) . . . . ?
C16 N1 C4 C3 -164.29(10) . . . . ?
C1 N1 C4 C3 9.24(13) . . . . ?
C2 C3 C4 N1 -29.73(12) . . . . ?
C2 C3 C4 C5 90.68(11) . . . . ?
N1 C4 C5 C6 -100.14(13) . . . . ?
C3 C4 C5 C6 145.82(11) . . . . ?
C4 C5 C6 N2 6.21(18) . . . . ?
C4 C5 C6 C7 179.72(10) . . . . ?
C9 N2 C6 C5 -140.64(12) . . . . ?
C9 N2 C6 C7 45.68(15) . . . . ?
C8 O2 C7 O1 4.85(18) . . . . ?
C8 O2 C7 C6 -178.56(10) . . . . ?
C5 C6 C7 O1 37.52(18) . . . . ?
N2 C6 C7 O1 -148.59(12) . . . . ?
C5 C6 C7 O2 -139.09(11) . . . . ?
N2 C6 C7 O2 34.81(14) . . . . ?
C6 N2 C9 O3 8.04(17) . . . . ?
C6 N2 C9 C10 -172.46(10) . . . . ?
O3 C9 C10 C15 -164.43(12) . . . . ?
N2 C9 C10 C15 16.07(17) . . . . ?
O3 C9 C10 C11 14.36(16) . . . . ?
N2 C9 C10 C11 -165.14(10) . . . . ?
C15 C10 C11 C12 -1.37(19) . . . . ?
C9 C10 C11 C12 179.79(11) . . . . ?
C10 C11 C12 C13 1.7(2) . . . . ?
C11 C12 C13 C14 -0.8(2) . . . . ?
C12 C13 C14 C15 -0.5(2) . . . . ?
C13 C14 C15 C10 0.9(2) . . . . ?
C11 C10 C15 C14 0.0(2) . . . . ?
C9 C10 C15 C14 178.79(13) . . . . ?
C17 O5 C16 O4 -16.96(18) . . . . ?
C17 O5 C16 N1 164.02(10) . . . . ?
C1 N1 C16 O4 178.53(12) . . . . ?
C4 N1 C16 O4 -8.71(18) . . . . ?
C1 N1 C16 O5 -2.44(16) . . . . ?
C4 N1 C16 O5 170.32(10) . . . . ?
C16 O5 C17 C19 -66.00(14) . . . . ?
C16 O5 C17 C20 59.27(15) . . . . ?
C16 O5 C17 C18 176.49(13) . . . . ?

loop_
_cod_related_entry_id
_cod_related_entry_database
_cod_related_entry_code
1 ChemSpider 30658646
